data_7029415
loop_
_publ_author_name
'Frey, Julien'
'Curchod, Basile F. E.'
'Scopelliti, Rosario'
'Tavernelli, Ivano'
'Rothlisberger, Ursula'
'Nazeeruddin, Mohammad K.'
'Baranoff, Etienne'

_publ_section_title
;
 Structure-property relationships based on Hammett constants in
 cyclometalated iridium(iii) complexes: their application to the design of
 a fluorine-free FIrPic-like emitter.
;
_journal_issue 15
_journal_name_full 'Dalton transactions (Cambridge, England : 2003)'
_journal_page_first 5667
_journal_page_last 5679
_journal_paper_doi 10.1039/c3dt52739e
_journal_volume 43
_journal_year 2014
_chemical_formula_moiety 'C27 H23 Ir N2 O2, C H2 Cl2'
_chemical_formula_sum 'C28 H25 Cl2 Ir N2 O2'
_chemical_formula_weight 684.60
_space_group_IT_number 2
_symmetry_cell_setting triclinic
_symmetry_space_group_name_Hall '-P 1'
_symmetry_space_group_name_H-M 'P -1'
_atom_sites_solution_hydrogens geom
_atom_sites_solution_primary direct
_atom_sites_solution_secondary difmap
_audit_creation_method SHELXL-97
_audit_update_record
;
2012-07-24 # Formatted by publCIF
;
_cell_angle_alpha 77.481(7)
_cell_angle_beta 81.220(6)
_cell_angle_gamma 80.021(7)
_cell_formula_units_Z 2
_cell_length_a 9.7074(7)
_cell_length_b 9.7515(8)
_cell_length_c 14.0169(11)
_cell_measurement_reflns_used 8714
_cell_measurement_temperature 140(2)
_cell_measurement_theta_max 27.2862
_cell_measurement_theta_min 2.8533
_cell_volume 1266.55(18)
_computing_cell_refinement
; 
CrysAlisPro, Oxford Diffraction Ltd., 
Version 1.171.33.41 (release 06-05-2009 CrysAlis171 .NET) 
(compiled May  6 2009,17:20:42) 
;
_computing_data_collection
; 
CrysAlisPro, Oxford Diffraction Ltd., 
Version 1.171.33.41 (release 06-05-2009 CrysAlis171 .NET) 
(compiled May  6 2009,17:20:42) 
;
_computing_data_reduction
; 
CrysAlisPro, Oxford Diffraction Ltd., 
Version 1.171.33.41 (release 06-05-2009 CrysAlis171 .NET) 
(compiled May  6 2009,17:20:42) 
;
_computing_molecular_graphics 'Bruker SHELXTL'
_computing_publication_material 'Bruker SHELXTL'
_computing_structure_refinement 'SHELXL-97 (Sheldrick, 1997)'
_computing_structure_solution 'SHELXS-97 (Sheldrick, 1990)'
_diffrn_ambient_temperature 140(2)
_diffrn_detector_area_resol_mean 8.2812
_diffrn_measured_fraction_theta_full 0.996
_diffrn_measured_fraction_theta_max 0.895
_diffrn_measurement_device_type 'Oxford Diffraction, KM4/Sapphire CCD'
_diffrn_measurement_method 'phi and omega scans'
_diffrn_radiation_monochromator graphite
_diffrn_radiation_source 'fine-focus sealed tube'
_diffrn_radiation_type MoK\a
_diffrn_radiation_wavelength 0.71073
_diffrn_reflns_av_R_equivalents 0.0219
_diffrn_reflns_av_sigmaI/netI 0.0221
_diffrn_reflns_limit_h_max 12
_diffrn_reflns_limit_h_min -11
_diffrn_reflns_limit_k_max 12
_diffrn_reflns_limit_k_min -12
_diffrn_reflns_limit_l_max 18
_diffrn_reflns_limit_l_min -17
_diffrn_reflns_number 11232
_diffrn_reflns_theta_full 25.00
_diffrn_reflns_theta_max 27.42
_diffrn_reflns_theta_min 2.85
_exptl_absorpt_coefficient_mu 5.511
_exptl_absorpt_correction_T_max 1.00000
_exptl_absorpt_correction_T_min 0.27720
_exptl_absorpt_correction_type multi-scan
_exptl_absorpt_process_details
; 
CrysAlisPro, Oxford Diffraction Ltd., 
Version 1.171.33.41 (release 06-05-2009 CrysAlis171 .NET) 
(compiled May  6 2009,17:20:42) 
Empirical absorption correction using spherical harmonics, 
 implemented in SCALE3 ABSPACK scaling algorithm. 
;
_exptl_crystal_colour yellow
_exptl_crystal_density_diffrn 1.795
_exptl_crystal_density_method 'not measured'
_exptl_crystal_description prismatic
_exptl_crystal_F_000 668
_exptl_crystal_size_max 0.28
_exptl_crystal_size_mid 0.18
_exptl_crystal_size_min 0.15
_refine_diff_density_max 1.176
_refine_diff_density_min -0.562
_refine_diff_density_rms 0.104
_refine_ls_extinction_method none
_refine_ls_goodness_of_fit_ref 1.089
_refine_ls_hydrogen_treatment constr
_refine_ls_matrix_type full
_refine_ls_number_parameters 316
_refine_ls_number_reflns 5167
_refine_ls_number_restraints 0
_refine_ls_restrained_S_all 1.089
_refine_ls_R_factor_all 0.0213
_refine_ls_R_factor_gt 0.0196
_refine_ls_shift/su_max 0.001
_refine_ls_shift/su_mean 0.000
_refine_ls_structure_factor_coef Fsqd
_refine_ls_weighting_details 'calc w=1/[\s^2^(Fo^2^)+(0.0345P)^2^+0.0000P] where P=(Fo^2^+2Fc^2^)/3'
_refine_ls_weighting_scheme calc
_refine_ls_wR_factor_gt 0.0492
_refine_ls_wR_factor_ref 0.0496
_reflns_number_gt 4885
_reflns_number_total 5167
_reflns_threshold_expression >2sigma(I)
_cod_data_source_file c3dt52739e.txt
_cod_data_source_block irppacac
_cod_original_cell_volume 1266.54(18)
_cod_database_code 7029415

loop_
_symmetry_equiv_pos_as_xyz
'x, y, z'
'-x, -y, -z'

loop_
_atom_site_label
_atom_site_type_symbol
_atom_site_fract_x
_atom_site_fract_y
_atom_site_fract_z
_atom_site_U_iso_or_equiv
_atom_site_adp_type
_atom_site_occupancy
_atom_site_symmetry_multiplicity
_atom_site_calc_flag
_atom_site_refinement_flags
Ir1 Ir 0.532448(9) 0.203918(10) 0.232191(6) 0.01313(4) Uani 1 1 d .
O1 O 0.7312(2) 0.1028(2) 0.28317(14) 0.0186(4) Uani 1 1 d .
O2 O 0.6121(2) 0.1383(2) 0.09417(14) 0.0214(4) Uani 1 1 d .
N1 N 0.6011(2) 0.3945(2) 0.18173(16) 0.0160(5) Uani 1 1 d .
N2 N 0.4461(2) 0.0227(2) 0.29178(16) 0.0161(5) Uani 1 1 d .
C1 C 0.7250(3) 0.4243(3) 0.1993(2) 0.0199(6) Uani 1 1 d .
H1 H 0.7868 0.3509 0.2344 0.024 Uiso 1 1 calc R
C2 C 0.7643(3) 0.5567(3) 0.1680(2) 0.0250(6) Uani 1 1 d .
H2 H 0.8499 0.5758 0.1840 0.030 Uiso 1 1 calc R
C3 C 0.6776(3) 0.6624(3) 0.1130(2) 0.0248(6) Uani 1 1 d .
H3 H 0.7048 0.7538 0.0884 0.030 Uiso 1 1 calc R
C4 C 0.5508(3) 0.6330(3) 0.0942(2) 0.0209(6) Uani 1 1 d .
H4 H 0.4908 0.7040 0.0558 0.025 Uiso 1 1 calc R
C5 C 0.5114(3) 0.4990(3) 0.13200(19) 0.0164(5) Uani 1 1 d .
C6 C 0.3775(3) 0.4548(3) 0.12635(19) 0.0168(5) Uani 1 1 d .
C7 C 0.2688(3) 0.5444(3) 0.0787(2) 0.0220(6) Uani 1 1 d .
H7 H 0.2811 0.6387 0.0470 0.026 Uiso 1 1 calc R
C8 C 0.1441(3) 0.4954(3) 0.0781(2) 0.0264(7) Uani 1 1 d .
H8 H 0.0695 0.5567 0.0472 0.032 Uiso 1 1 calc R
C9 C 0.1272(3) 0.3561(3) 0.1225(2) 0.0249(6) Uani 1 1 d .
H9 H 0.0416 0.3224 0.1209 0.030 Uiso 1 1 calc R
C10 C 0.2349(3) 0.2658(3) 0.1692(2) 0.0206(6) Uani 1 1 d .
H10 H 0.2221 0.1709 0.1991 0.025 Uiso 1 1 calc R
C11 C 0.3625(3) 0.3132(3) 0.17284(18) 0.0146(5) Uani 1 1 d .
C12 C 0.4513(3) 0.2475(3) 0.36323(19) 0.0151(5) Uani 1 1 d .
C13 C 0.4477(3) 0.3723(3) 0.3999(2) 0.0177(5) Uani 1 1 d .
H13 H 0.4881 0.4499 0.3588 0.021 Uiso 1 1 calc R
C14 C 0.3865(3) 0.3843(3) 0.4946(2) 0.0208(6) Uani 1 1 d .
H14 H 0.3839 0.4704 0.5166 0.025 Uiso 1 1 calc R
C15 C 0.3291(3) 0.2719(3) 0.5577(2) 0.0214(6) Uani 1 1 d .
H15 H 0.2906 0.2796 0.6231 0.026 Uiso 1 1 calc R
C16 C 0.3287(3) 0.1491(3) 0.5240(2) 0.0192(6) Uani 1 1 d .
H16 H 0.2893 0.0718 0.5664 0.023 Uiso 1 1 calc R
C17 C 0.3860(3) 0.1381(3) 0.42796(19) 0.0163(5) Uani 1 1 d .
C18 C 0.3810(3) 0.0152(3) 0.38571(19) 0.0158(5) Uani 1 1 d .
C19 C 0.3153(3) -0.1023(3) 0.4327(2) 0.0212(6) Uani 1 1 d .
H19 H 0.2720 -0.1080 0.4987 0.025 Uiso 1 1 calc R
C20 C 0.3130(3) -0.2096(3) 0.3838(2) 0.0247(6) Uani 1 1 d .
H20 H 0.2674 -0.2892 0.4150 0.030 Uiso 1 1 calc R
C21 C 0.3786(3) -0.1996(3) 0.2879(2) 0.0242(6) Uani 1 1 d .
H21 H 0.3781 -0.2722 0.2524 0.029 Uiso 1 1 calc R
C22 C 0.4443(3) -0.0841(3) 0.2447(2) 0.0209(6) Uani 1 1 d .
H22 H 0.4902 -0.0789 0.1794 0.025 Uiso 1 1 calc R
C23 C 0.8318(3) 0.0360(3) 0.2348(2) 0.0209(6) Uani 1 1 d .
C24 C 0.8333(3) 0.0129(3) 0.1387(2) 0.0253(6) Uani 1 1 d .
H24 H 0.9148 -0.0442 0.1141 0.030 Uiso 1 1 calc R
C25 C 0.7307(3) 0.0629(3) 0.0757(2) 0.0213(6) Uani 1 1 d .
C26 C 0.9615(3) -0.0210(4) 0.2863(2) 0.0299(7) Uani 1 1 d .
H26A H 0.9935 0.0565 0.3074 0.045 Uiso 1 1 calc R
H26B H 1.0363 -0.0623 0.2411 0.045 Uiso 1 1 calc R
H26C H 0.9390 -0.0942 0.3440 0.045 Uiso 1 1 calc R
C27 C 0.7564(4) 0.0264(4) -0.0256(2) 0.0299(7) Uani 1 1 d .
H27A H 0.6744 -0.0106 -0.0377 0.045 Uiso 1 1 calc R
H27B H 0.8399 -0.0457 -0.0296 0.045 Uiso 1 1 calc R
H27C H 0.7716 0.1119 -0.0753 0.045 Uiso 1 1 calc R
C28 C -0.0874(3) -0.4082(4) 0.6180(3) 0.0373(8) Uani 1 1 d .
H28A H -0.1274 -0.3923 0.5549 0.045 Uiso 1 1 calc R
H28B H -0.1608 -0.3696 0.6664 0.045 Uiso 1 1 calc R
Cl1 Cl -0.04122(12) -0.59115(11) 0.66004(8) 0.0528(3) Uani 1 1 d .
Cl2 Cl 0.05822(11) -0.31763(13) 0.60071(7) 0.0558(3) Uani 1 1 d .

loop_
_atom_site_aniso_label
_atom_site_aniso_U_11
_atom_site_aniso_U_22
_atom_site_aniso_U_33
_atom_site_aniso_U_23
_atom_site_aniso_U_13
_atom_site_aniso_U_12
Ir1 0.01223(6) 0.01475(6) 0.01126(6) -0.00030(4) -0.00132(4) -0.00176(4)
O1 0.0148(9) 0.0213(10) 0.0169(10) 0.0005(8) -0.0025(7) 0.0002(8)
O2 0.0208(10) 0.0251(11) 0.0158(10) -0.0017(8) -0.0003(8) -0.0009(8)
N1 0.0153(11) 0.0190(12) 0.0127(11) -0.0020(9) 0.0003(8) -0.0026(9)
N2 0.0156(11) 0.0165(11) 0.0148(11) -0.0002(9) -0.0022(8) -0.0023(9)
C1 0.0137(13) 0.0242(15) 0.0206(14) -0.0024(11) -0.0016(10) -0.0018(11)
C2 0.0191(15) 0.0292(16) 0.0274(16) -0.0055(13) 0.0018(11) -0.0096(12)
C3 0.0282(16) 0.0191(15) 0.0248(15) -0.0036(12) 0.0064(12) -0.0065(12)
C4 0.0237(15) 0.0177(14) 0.0182(14) -0.0021(11) 0.0013(11) 0.0000(11)
C5 0.0189(13) 0.0179(13) 0.0107(12) -0.0029(10) -0.0009(10) 0.0011(10)
C6 0.0187(13) 0.0186(13) 0.0116(12) -0.0047(10) -0.0005(10) 0.0024(10)
C7 0.0228(15) 0.0220(15) 0.0198(14) -0.0040(11) -0.0054(11) 0.0030(11)
C8 0.0227(15) 0.0340(17) 0.0203(15) -0.0049(12) -0.0082(11) 0.0063(13)
C9 0.0160(14) 0.0371(18) 0.0231(15) -0.0085(13) -0.0058(11) -0.0013(12)
C10 0.0169(14) 0.0268(15) 0.0194(14) -0.0052(11) -0.0033(10) -0.0050(11)
C11 0.0135(13) 0.0203(13) 0.0095(12) -0.0029(10) -0.0029(9) 0.0005(10)
C12 0.0086(12) 0.0212(14) 0.0140(13) 0.0007(10) -0.0045(9) -0.0004(10)
C13 0.0162(13) 0.0192(14) 0.0187(13) -0.0043(11) -0.0028(10) -0.0040(11)
C14 0.0183(14) 0.0238(15) 0.0233(15) -0.0100(12) -0.0052(11) -0.0019(11)
C15 0.0206(14) 0.0302(16) 0.0135(13) -0.0068(11) -0.0004(10) -0.0023(12)
C16 0.0173(13) 0.0211(14) 0.0164(13) 0.0003(11) 0.0002(10) -0.0023(11)
C17 0.0128(12) 0.0200(13) 0.0141(13) -0.0002(10) -0.0035(10) 0.0005(10)
C18 0.0133(12) 0.0162(13) 0.0162(13) -0.0011(10) -0.0021(10) 0.0005(10)
C19 0.0214(14) 0.0201(14) 0.0196(14) 0.0016(11) 0.0004(11) -0.0051(11)
C20 0.0241(15) 0.0178(14) 0.0314(16) -0.0008(12) -0.0021(12) -0.0067(12)
C21 0.0276(16) 0.0197(15) 0.0268(16) -0.0075(12) -0.0024(12) -0.0043(12)
C22 0.0218(15) 0.0198(14) 0.0218(14) -0.0070(11) -0.0019(11) -0.0018(11)
C23 0.0187(14) 0.0184(14) 0.0215(14) 0.0047(11) -0.0006(11) -0.0040(11)
C24 0.0192(15) 0.0271(16) 0.0256(16) -0.0047(12) 0.0033(11) 0.0015(12)
C25 0.0239(15) 0.0172(14) 0.0200(14) -0.0001(11) 0.0038(11) -0.0051(11)
C26 0.0193(15) 0.0349(18) 0.0319(17) -0.0009(14) -0.0038(12) -0.0008(13)
C27 0.0355(18) 0.0299(17) 0.0210(15) -0.0055(13) 0.0019(13) 0.0005(14)
C28 0.0236(17) 0.046(2) 0.046(2) -0.0167(17) -0.0069(14) -0.0027(15)
Cl1 0.0568(6) 0.0422(5) 0.0642(7) -0.0157(5) -0.0224(5) -0.0008(5)
Cl2 0.0520(6) 0.0800(8) 0.0424(5) -0.0061(5) -0.0048(4) -0.0368(6)

loop_
_atom_type_symbol
_atom_type_description
_atom_type_scat_dispersion_real
_atom_type_scat_dispersion_imag
_atom_type_scat_source
C C 0.0033 0.0016 'International Tables Vol C Tables 4.2.6.8 and 6.1.1.4'
H H 0.0000 0.0000 'International Tables Vol C Tables 4.2.6.8 and 6.1.1.4'
N N 0.0061 0.0033 'International Tables Vol C Tables 4.2.6.8 and 6.1.1.4'
O O 0.0106 0.0060 'International Tables Vol C Tables 4.2.6.8 and 6.1.1.4'
Cl Cl 0.1484 0.1585 'International Tables Vol C Tables 4.2.6.8 and 6.1.1.4'
Ir Ir -1.4442 7.9887 'International Tables Vol C Tables 4.2.6.8 and 6.1.1.4'

loop_
_geom_angle_atom_site_label_1
_geom_angle_atom_site_label_2
_geom_angle_atom_site_label_3
_geom_angle
C12 Ir1 C11 90.83(10)
C12 Ir1 N1 94.15(10)
C11 Ir1 N1 80.66(10)
C12 Ir1 N2 80.65(10)
C11 Ir1 N2 96.15(10)
N1 Ir1 N2 173.90(8)
C12 Ir1 O2 174.62(9)
C11 Ir1 O2 89.54(9)
N1 Ir1 O2 91.21(8)
N2 Ir1 O2 93.98(8)
C12 Ir1 O1 92.97(9)
C11 Ir1 O1 172.98(8)
N1 Ir1 O1 93.17(8)
N2 Ir1 O1 90.30(8)
O2 Ir1 O1 87.24(8)
C23 O1 Ir1 125.98(19)
C25 O2 Ir1 125.74(19)
C1 N1 C5 119.4(2)
C1 N1 Ir1 124.04(19)
C5 N1 Ir1 116.46(18)
C22 N2 C18 119.0(2)
C22 N2 Ir1 125.55(19)
C18 N2 Ir1 115.43(18)
N1 C1 C2 122.2(3)
N1 C1 H1 118.9
C2 C1 H1 118.9
C1 C2 C3 119.2(3)
C1 C2 H2 120.4
C3 C2 H2 120.4
C2 C3 C4 119.1(3)
C2 C3 H3 120.5
C4 C3 H3 120.5
C3 C4 C5 119.8(3)
C3 C4 H4 120.1
C5 C4 H4 120.1
N1 C5 C4 120.2(3)
N1 C5 C6 113.2(2)
C4 C5 C6 126.6(3)
C7 C6 C11 121.1(3)
C7 C6 C5 123.4(2)
C11 C6 C5 115.6(2)
C8 C7 C6 119.9(3)
C8 C7 H7 120.1
C6 C7 H7 120.1
C7 C8 C9 120.1(3)
C7 C8 H8 119.9
C9 C8 H8 119.9
C10 C9 C8 120.5(3)
C10 C9 H9 119.8
C8 C9 H9 119.8
C9 C10 C11 120.9(3)
C9 C10 H10 119.6
C11 C10 H10 119.6
C10 C11 C6 117.6(2)
C10 C11 Ir1 128.3(2)
C6 C11 Ir1 114.08(19)
C13 C12 C17 115.8(2)
C13 C12 Ir1 129.3(2)
C17 C12 Ir1 114.9(2)
C14 C13 C12 121.6(3)
C14 C13 H13 119.2
C12 C13 H13 119.2
C13 C14 C15 120.8(3)
C13 C14 H14 119.6
C15 C14 H14 119.6
C16 C15 C14 119.2(3)
C16 C15 H15 120.4
C14 C15 H15 120.4
C15 C16 C17 120.1(3)
C15 C16 H16 119.9
C17 C16 H16 119.9
C16 C17 C12 122.3(3)
C16 C17 C18 123.0(2)
C12 C17 C18 114.8(2)
N2 C18 C19 120.2(3)
N2 C18 C17 114.2(2)
C19 C18 C17 125.6(2)
C20 C19 C18 120.3(3)
C20 C19 H19 119.9
C18 C19 H19 119.9
C19 C20 C21 118.7(3)
C19 C20 H20 120.6
C21 C20 H20 120.6
C22 C21 C20 119.4(3)
C22 C21 H21 120.3
C20 C21 H21 120.3
N2 C22 C21 122.4(3)
N2 C22 H22 118.8
C21 C22 H22 118.8
O1 C23 C24 126.2(3)
O1 C23 C26 115.5(3)
C24 C23 C26 118.3(3)
C25 C24 C23 128.2(3)
C25 C24 H24 115.9
C23 C24 H24 115.9
O2 C25 C24 126.5(3)
O2 C25 C27 114.5(3)
C24 C25 C27 119.0(3)
C23 C26 H26A 109.5
C23 C26 H26B 109.5
H26A C26 H26B 109.5
C23 C26 H26C 109.5
H26A C26 H26C 109.5
H26B C26 H26C 109.5
C25 C27 H27A 109.5
C25 C27 H27B 109.5
H27A C27 H27B 109.5
C25 C27 H27C 109.5
H27A C27 H27C 109.5
H27B C27 H27C 109.5
Cl2 C28 Cl1 111.7(2)
Cl2 C28 H28A 109.3
Cl1 C28 H28A 109.3
Cl2 C28 H28B 109.3
Cl1 C28 H28B 109.3
H28A C28 H28B 107.9

loop_
_geom_bond_atom_site_label_1
_geom_bond_atom_site_label_2
_geom_bond_distance
Ir1 C12 1.989(3)
Ir1 C11 1.993(3)
Ir1 N1 2.029(2)
Ir1 N2 2.045(2)
Ir1 O2 2.159(2)
Ir1 O1 2.1593(19)
O1 C23 1.267(3)
O2 C25 1.277(3)
N1 C1 1.354(4)
N1 C5 1.360(4)
N2 C22 1.352(4)
N2 C18 1.363(3)
C1 C2 1.371(4)
C1 H1 0.9500
C2 C3 1.385(4)
C2 H2 0.9500
C3 C4 1.386(4)
C3 H3 0.9500
C4 C5 1.395(4)
C4 H4 0.9500
C5 C6 1.457(4)
C6 C7 1.402(4)
C6 C11 1.416(4)
C7 C8 1.379(4)
C7 H7 0.9500
C8 C9 1.393(4)
C8 H8 0.9500
C9 C10 1.392(4)
C9 H9 0.9500
C10 C11 1.406(4)
C10 H10 0.9500
C12 C13 1.413(4)
C12 C17 1.415(4)
C13 C14 1.390(4)
C13 H13 0.9500
C14 C15 1.392(4)
C14 H14 0.9500
C15 C16 1.379(4)
C15 H15 0.9500
C16 C17 1.396(4)
C16 H16 0.9500
C17 C18 1.459(4)
C18 C19 1.396(4)
C19 C20 1.375(4)
C19 H19 0.9500
C20 C21 1.388(4)
C20 H20 0.9500
C21 C22 1.369(4)
C21 H21 0.9500
C22 H22 0.9500
C23 C24 1.410(4)
C23 C26 1.509(4)
C24 C25 1.387(4)
C24 H24 0.9500
C25 C27 1.512(4)
C26 H26A 0.9800
C26 H26B 0.9800
C26 H26C 0.9800
C27 H27A 0.9800
C27 H27B 0.9800
C27 H27C 0.9800
C28 Cl2 1.753(3)
C28 Cl1 1.755(4)
C28 H28A 0.9900
C28 H28B 0.9900

loop_
_geom_torsion_atom_site_label_1
_geom_torsion_atom_site_label_2
_geom_torsion_atom_site_label_3
_geom_torsion_atom_site_label_4
_geom_torsion
C12 Ir1 O1 C23 172.8(2)
N1 Ir1 O1 C23 -92.9(2)
N2 Ir1 O1 C23 92.1(2)
O2 Ir1 O1 C23 -1.8(2)
C11 Ir1 O2 C25 177.2(2)
N1 Ir1 O2 C25 96.5(2)
N2 Ir1 O2 C25 -86.7(2)
O1 Ir1 O2 C25 3.4(2)
C12 Ir1 N1 C1 84.1(2)
C11 Ir1 N1 C1 174.2(2)
O2 Ir1 N1 C1 -96.5(2)
O1 Ir1 N1 C1 -9.2(2)
C12 Ir1 N1 C5 -92.29(19)
C11 Ir1 N1 C5 -2.14(19)
O2 Ir1 N1 C5 87.20(19)
O1 Ir1 N1 C5 174.50(18)
C12 Ir1 N2 C22 176.3(2)
C11 Ir1 N2 C22 86.5(2)
O2 Ir1 N2 C22 -3.5(2)
O1 Ir1 N2 C22 -90.7(2)
C12 Ir1 N2 C18 -1.01(19)
C11 Ir1 N2 C18 -90.8(2)
O2 Ir1 N2 C18 179.19(19)
O1 Ir1 N2 C18 91.94(19)
C5 N1 C1 C2 -0.4(4)
Ir1 N1 C1 C2 -176.6(2)
N1 C1 C2 C3 -2.9(4)
C1 C2 C3 C4 2.5(4)
C2 C3 C4 C5 0.9(4)
C1 N1 C5 C4 3.9(4)
Ir1 N1 C5 C4 -179.56(19)
C1 N1 C5 C6 -174.8(2)
Ir1 N1 C5 C6 1.7(3)
C3 C4 C5 N1 -4.2(4)
C3 C4 C5 C6 174.4(3)
N1 C5 C6 C7 -180.0(2)
C4 C5 C6 C7 1.3(4)
N1 C5 C6 C11 0.1(3)
C4 C5 C6 C11 -178.5(3)
C11 C6 C7 C8 1.0(4)
C5 C6 C7 C8 -178.9(3)
C6 C7 C8 C9 -1.6(4)
C7 C8 C9 C10 1.0(4)
C8 C9 C10 C11 0.2(4)
C9 C10 C11 C6 -0.7(4)
C9 C10 C11 Ir1 -178.5(2)
C7 C6 C11 C10 0.1(4)
C5 C6 C11 C10 -180.0(2)
C7 C6 C11 Ir1 178.2(2)
C5 C6 C11 Ir1 -1.9(3)
C12 Ir1 C11 C10 -86.0(2)
N1 Ir1 C11 C10 180.0(3)
N2 Ir1 C11 C10 -5.3(3)
O2 Ir1 C11 C10 88.7(2)
C12 Ir1 C11 C6 96.2(2)
N1 Ir1 C11 C6 2.11(18)
N2 Ir1 C11 C6 176.86(19)
O2 Ir1 C11 C6 -89.19(19)
C11 Ir1 C12 C13 -80.2(3)
N1 Ir1 C12 C13 0.5(3)
N2 Ir1 C12 C13 -176.3(3)
O1 Ir1 C12 C13 93.9(2)
C11 Ir1 C12 C17 98.7(2)
N1 Ir1 C12 C17 179.4(2)
N2 Ir1 C12 C17 2.61(19)
O1 Ir1 C12 C17 -87.2(2)
C17 C12 C13 C14 1.5(4)
Ir1 C12 C13 C14 -179.7(2)
C12 C13 C14 C15 1.4(4)
C13 C14 C15 C16 -2.4(4)
C14 C15 C16 C17 0.3(4)
C15 C16 C17 C12 2.7(4)
C15 C16 C17 C18 -176.0(3)
C13 C12 C17 C16 -3.5(4)
Ir1 C12 C17 C16 177.4(2)
C13 C12 C17 C18 175.3(2)
Ir1 C12 C17 C18 -3.8(3)
C22 N2 C18 C19 0.8(4)
Ir1 N2 C18 C19 178.4(2)
C22 N2 C18 C17 -178.2(2)
Ir1 N2 C18 C17 -0.7(3)
C16 C17 C18 N2 -178.3(2)
C12 C17 C18 N2 2.9(3)
C16 C17 C18 C19 2.7(4)
C12 C17 C18 C19 -176.1(3)
N2 C18 C19 C20 -1.5(4)
C17 C18 C19 C20 177.5(3)
C18 C19 C20 C21 0.8(5)
C19 C20 C21 C22 0.4(5)
C18 N2 C22 C21 0.4(4)
Ir1 N2 C22 C21 -176.9(2)
C20 C21 C22 N2 -1.0(5)
Ir1 O1 C23 C24 -0.9(4)
Ir1 O1 C23 C26 178.17(18)
O1 C23 C24 C25 3.6(5)
C26 C23 C24 C25 -175.5(3)
Ir1 O2 C25 C24 -2.4(4)
Ir1 O2 C25 C27 176.98(18)
C23 C24 C25 O2 -1.7(5)
C23 C24 C25 C27 178.9(3)
